data_1506977
loop_
_publ_author_name
'Isobe, Hiroyuki'
'Sato, Sota'
'Tanaka, Takatsugu'
'Tokuyama, Hidetoshi'
'Nakamura, Eiichi'

_publ_section_title
;
 Thermal and palladium-catalyzed [3 + 2] synthesis of cyclopentadienone
 acetals from cyclopropenone acetals and acetylenes.
;
_journal_issue 20
_journal_name_full 'Organic letters'
_journal_page_first 3569
_journal_page_last 3571
_journal_paper_doi 10.1021/ol0483450
_journal_volume 6
_journal_year 2004
_chemical_compound_source 'Nakamura laboratory'
_chemical_formula_moiety 'C19 H21 F3 O4 S '
_chemical_formula_sum 'C19 H21 F3 O4 S'
_chemical_formula_weight 402.431
_chemical_name_systematic
;
 ?
;
_space_group_IT_number 14
_symmetry_cell_setting monoclinic
_symmetry_space_group_name_Hall '-P 2yn'
_symmetry_space_group_name_H-M 'P 1 21/n 1'
_atom_sites_solution_hydrogens geom
_atom_sites_solution_primary direct
_atom_sites_solution_secondary difmap
_audit_creation_method maXus
_cell_angle_alpha 90.00
_cell_angle_beta 98.724(3)
_cell_angle_gamma 90.00
_cell_formula_units_Z 4
_cell_length_a 11.6920(8)
_cell_length_b 8.7560(3)
_cell_length_c 18.7450(12)
_cell_measurement_temperature 298
_cell_volume 1896.82(19)
_computing_cell_refinement 'HKL Scalepack'
_computing_data_collection 'DIP Image plate'
_computing_data_reduction 'maXus (Mackay et al., 1999)'
_computing_molecular_graphics 'Ortep (Johnson, 1976)'
_computing_publication_material 'maXus(Mackay et al., 1999)'
_computing_structure_refinement 'maXus(Mackay et al., 1999)'
_computing_structure_solution 'SIR92 (Altomare et al., 1994)'
_diffrn_measurement_device 'DIP Image plate'
_diffrn_measurement_method IP
_diffrn_radiation_source 'fine-focus sealed tube'
_diffrn_radiation_type ' MoK\a'
_diffrn_radiation_wavelength_id all
_diffrn_reflns_limit_h_max 14
_diffrn_reflns_limit_h_min 0
_diffrn_reflns_limit_k_max 10
_diffrn_reflns_limit_k_min 0
_diffrn_reflns_limit_l_max 22
_diffrn_reflns_limit_l_min -22
_diffrn_reflns_number 3072
_diffrn_reflns_theta_full 25.59
_diffrn_reflns_theta_max 25.59
_diffrn_reflns_theta_min 2.33
_exptl_absorpt_coefficient_mu 0.22
_exptl_absorpt_correction_type none
_exptl_crystal_colour Colourless
_exptl_crystal_density_diffrn 1.409
_exptl_crystal_density_method 'not measured'
_exptl_crystal_description Cube
_exptl_crystal_F_000 840
_exptl_crystal_size_max 0.2
_exptl_crystal_size_mid 0.2
_exptl_crystal_size_min 0.2
_refine_diff_density_max 0.24
_refine_diff_density_min -0.22
_refine_diff_density_rms 0.03
_refine_ls_extinction_coef 6E5(15)
_refine_ls_extinction_expression
;
 equation(22) p292 'Crystallographic Computing' (1970)
 coefficient is multiplied by 10^4
;
_refine_ls_extinction_method Zachariasen
_refine_ls_goodness_of_fit_all 0.443
_refine_ls_goodness_of_fit_gt 0.456
_refine_ls_goodness_of_fit_ref 0.456
_refine_ls_hydrogen_treatment refxyz
_refine_ls_matrix_type full
_refine_ls_number_constraints 0
_refine_ls_number_parameters 266
_refine_ls_number_reflns 2573
_refine_ls_number_restraints 0
_refine_ls_R_factor_all 0.061
_refine_ls_R_factor_gt 0.056
_refine_ls_shift/su_max 0.027
_refine_ls_shift/su_mean 0.005
_refine_ls_structure_factor_coef F^2^
_refine_ls_weighting_details ' w = 1 / ( s^2^(Fo^2^) + 0.10000 * Fo^2^)'
_refine_ls_weighting_scheme sigma
_refine_ls_wR_factor_all 0.123
_refine_ls_wR_factor_gt 0.123
_refine_ls_wR_factor_ref 0.123
_reflns_d_resolution_high 0.64
_reflns_d_resolution_low 1.78
_reflns_limit_h_max 14
_reflns_limit_h_min 0
_reflns_limit_k_max 10
_reflns_limit_k_min 0
_reflns_limit_l_max 22
_reflns_limit_l_min -22
_reflns_number_gt 2573
_reflns_number_total 2930
_reflns_threshold_expression 'I> 3.00 sigma(I)'
_cod_data_source_file ol0483450si20040820_035617.cif
_cod_data_source_block 14a
_cod_depositor_comments
;
The following automatic conversions were performed:

'_symmetry_cell_setting' value 'Monoclinic' changed to 'monoclinic'
according to /home/saulius/struct/CIF-dictionaries/cif_core.dic
dictionary named 'cif_core.dic' version 2.4.1 from 2010-06-29.

Automatic conversion script
Id: cif_fix_values 1715 2011-07-08 13:25:40Z adriana 
;
_cod_original_cell_volume 1896.8(2)
_cod_original_sg_symbol_H-M 'P 21/n        '
_cod_original_formula_sum 'C19 H21 F3 O4 S '
_cod_database_code 1506977

loop_
_symmetry_equiv_pos_as_xyz
+X,+Y,+Z
-X,-Y,-Z
'-X+ 1/2,+Y+ 1/2,-Z+ 1/2'
'+X+ 1/2,-Y+ 1/2,+Z+ 1/2'

loop_
_atom_site_label
_atom_site_fract_x
_atom_site_fract_y
_atom_site_fract_z
_atom_site_U_iso_or_equiv
_atom_site_occupancy
_atom_site_adp_type
S1 0.97218(4) -0.18664(5) 0.68878(3) 0.0498(2) 1.00 Uij
O2 0.82913(12) 0.09782(14) 0.73850(7) 0.0481(6) 1.00 Uij
F3 1.17458(15) -0.0441(2) 0.72380(11) 0.0933(10) 1.00 Uij
C4 0.83572(18) 0.2286(2) 0.78617(10) 0.0492(9) 1.00 Uij
C5 0.80166(18) 0.2005(2) 0.61454(10) 0.0481(8) 1.00 Uij
O6 0.99422(13) 0.17737(15) 0.69117(7) 0.0493(6) 1.00 Uij
O7 0.96904(16) -0.17464(18) 0.76456(8) 0.0629(8) 1.00 Uij
C8 0.88150(16) 0.1164(2) 0.67610(9) 0.0445(8) 1.00 Uij
C9 0.9175(2) -0.2469(3) 0.49742(12) 0.0660(12) 1.00 Uij
C10 0.83847(17) -0.0448(2) 0.57323(10) 0.0493(9) 1.00 Uij
O11 0.94625(16) -0.32826(16) 0.65257(9) 0.0631(8) 1.00 Uij
C12 0.7542(2) 0.3591(2) 0.61756(12) 0.0612(11) 1.00 Uij
C13 1.1268(2) -0.1536(3) 0.68135(14) 0.0673(12) 1.00 Uij
C14 0.7914(3) -0.3710(3) 0.40212(13) 0.0832(16) 1.00 Uij
C15 0.78064(19) 0.1047(2) 0.55874(11) 0.0529(9) 1.00 Uij
F16 1.18403(17) -0.2801(2) 0.70394(15) 0.1160(12) 1.00 Uij
C17 0.9567(2) 0.4423(3) 0.84463(14) 0.0712(13) 1.00 Uij
C18 0.8999(3) -0.3521(3) 0.44120(14) 0.0790(15) 1.00 Uij
C19 0.8261(2) -0.1621(2) 0.51532(10) 0.0550(10) 1.00 Uij
C20 0.89540(17) -0.0409(2) 0.64195(10) 0.0471(8) 1.00 Uij
C21 0.95990(18) 0.2881(2) 0.80620(10) 0.0514(9) 1.00 Uij
C22 1.0340(2) 0.1719(3) 0.85408(12) 0.0632(11) 1.00 Uij
F24 1.14325(17) -0.1238(4) 0.61599(11) 0.1307(16) 1.00 Uij
C25 0.6987(3) -0.2843(3) 0.41796(14) 0.0812(16) 1.00 Uij
C30 1.00598(19) 0.3127(2) 0.73567(11) 0.0524(9) 1.00 Uij
C32 0.7154(2) -0.1811(3) 0.47428(13) 0.0664(12) 1.00 Uij
C33 0.6736(3) 0.4040(4) 0.55010(16) 0.0923(19) 1.00 Uij
H22A 1.111404 0.210639 0.865809 0.055(6) 1.00 Uiso
H22B 1.035541 0.076503 0.828956 0.082(8) 1.00 Uiso
H22C 1.001761 0.156370 0.897656 0.058(6) 1.00 Uiso
H17A 1.034195 0.479851 0.857631 0.089(9) 1.00 Uiso
H17B 0.921614 0.429835 0.887368 0.067(7) 1.00 Uiso
H17C 0.912422 0.513909 0.812879 0.086(9) 1.00 Uiso
H30A 1.086257 0.340041 0.746419 0.042(5) 1.00 Uiso
H30B 0.963510 0.394836 0.710072 0.089(9) 1.00 Uiso
H4A 0.789868 0.310319 0.762661 0.067(7) 1.00 Uiso
H4B 0.807046 0.201409 0.829814 0.055(6) 1.00 Uiso
H15 0.731778 0.136780 0.515513 0.054(6) 1.00 Uiso
H12A 0.710994 0.365650 0.657103 0.081(8) 1.00 Uiso
H12B 0.816731 0.431240 0.624606 0.079(8) 1.00 Uiso
H33A 0.645254 0.505768 0.554933 0.136(15) 1.00 Uiso
H33B 0.609557 0.334176 0.542304 0.115(14) 1.00 Uiso
H33C 0.715294 0.399766 0.509807 0.115(12) 1.00 Uiso
H9 0.993397 -0.234480 0.524597 0.105(11) 1.00 Uiso
H18 0.963435 -0.410991 0.429062 0.092(9) 1.00 Uiso
H14 0.779206 -0.442575 0.362915 0.157(17) 1.00 Uiso
H25 0.622788 -0.300310 0.391326 0.082(9) 1.00 Uiso
H32 0.651384 -0.120850 0.484706 0.094(10) 1.00 Uiso

loop_
_atom_site_aniso_label
_atom_site_aniso_U_11
_atom_site_aniso_U_22
_atom_site_aniso_U_33
_atom_site_aniso_U_12
_atom_site_aniso_U_13
_atom_site_aniso_U_23
S1 0.0494(5) 0.0439(5) 0.0539(5) 0.00408(16) 0.0022(3) 0.00374(15)
O2 0.0471(8) 0.0486(8) 0.0474(8) -.0036(5) 0.0065(6) 0.0011(5)
F3 0.0556(9) 0.0926(12) 0.1262(14) -.0051(8) -.0089(9) -.0207(10)
C4 0.0471(11) 0.0516(11) 0.0475(10) 0.0028(8) 0.0047(8) -.0035(7)
C5 0.0475(11) 0.0449(10) 0.0499(11) 0.0033(7) 0.0013(8) 0.0054(6)
O6 0.0434(8) 0.0510(9) 0.0520(8) -.0031(5) 0.0052(6) -.0020(5)
O7 0.0702(12) 0.0635(10) 0.0527(9) 0.0114(7) 0.0036(7) 0.0084(6)
C8 0.0420(10) 0.0452(10) 0.0447(10) 0.0007(7) 0.0023(7) 0.0010(6)
C9 0.0716(16) 0.0676(15) 0.0574(12) 0.0005(11) 0.0112(11) -.0082(9)
C10 0.0515(12) 0.0461(10) 0.0484(10) -.0008(7) 0.0036(8) -.0010(7)
O11 0.0716(12) 0.0444(9) 0.0701(10) 0.0023(6) 0.0013(8) -.0005(6)
C12 0.0697(15) 0.0513(12) 0.0589(12) 0.0157(10) -.0044(10) 0.0019(9)
C13 0.0510(13) 0.0717(15) 0.0769(16) 0.0079(10) 0.0039(11) -.0027(11)
C14 0.122(3) 0.0683(16) 0.0570(14) -.0097(15) 0.0104(15) -.0131(10)
C15 0.0568(13) 0.0530(12) 0.0463(10) 0.0041(8) -.0026(8) 0.0022(7)
F16 0.0651(12) 0.0823(12) 0.195(2) 0.0284(8) 0.0038(12) -.0030(12)
C17 0.0778(17) 0.0642(14) 0.0680(15) -.0037(12) -.0003(12) -.0176(10)
C18 0.107(2) 0.0697(15) 0.0598(14) 0.0092(14) 0.0206(14) -.0100(11)
C19 0.0643(14) 0.0515(11) 0.0470(11) -.0028(8) 0.0027(9) -.0032(7)
C20 0.0467(11) 0.0427(10) 0.0499(10) 0.0009(7) 0.0019(8) 0.0012(6)
C21 0.0504(12) 0.0521(11) 0.0492(11) -.0015(8) -.0001(8) -.0035(7)
C22 0.0561(13) 0.0745(15) 0.0554(12) 0.0037(10) -.0053(10) 0.0081(9)
F24 0.0684(13) 0.239(3) 0.0842(13) -.0352(15) 0.0174(10) 0.0057(15)
C25 0.097(2) 0.0778(16) 0.0630(15) -.0108(14) -.0103(14) -.0123(11)
C30 0.0503(12) 0.0498(11) 0.0548(12) -.0079(8) 0.0003(9) -.0007(7)
C32 0.0695(17) 0.0663(15) 0.0594(14) 0.0002(10) -.0065(11) -.0068(9)
C33 0.123(3) 0.0771(18) 0.0693(17) 0.0426(18) -.0199(17) 0.0002(12)

loop_
_atom_type_symbol
_atom_type_description
_atom_type_scat_dispersion_real
_atom_type_scat_dispersion_imag
_atom_type_scat_source
'C ' 'C ' 0.0033 0.0016 'Waasmaier & Kirfel, 1995'
'H ' 'H ' 0.0000 0.0000 'Waasmaier & Kirfel, 1995'
'F ' 'F ' 0.0171 0.0103 'Waasmaier & Kirfel, 1995'
'O ' 'O ' 0.0106 0.0060 'Waasmaier & Kirfel, 1995'
'S ' 'S ' 0.1246 0.1234 'Waasmaier & Kirfel, 1995'

loop_
_diffrn_radiation_wavelength
0.71073
